data_4122681
loop_
_publ_author_name
'Petersen, Allan R.'
'Taylor, Russell A.'
'Vicente-Hern\'andez, Inmaculada'
'Mallender, Philip R.'
'Olley, Harriet'
'White, Andrew J. P.'
'Britovsek, George J. P.'

_publ_section_title
;
 Oxygen Insertion into Metal Carbon Bonds: Formation of Methylperoxo
 Pd(II) and Pt(II) Complexes via Photogenerated Dinuclear Intermediates.
;
_journal_issue 40
_journal_name_full 'Journal of the American Chemical Society'
_journal_page_first 14089
_journal_page_last 14099
_journal_paper_doi 10.1021/ja5055143
_journal_volume 136
_journal_year 2014
_chemical_formula_moiety 'C20 H16 N5 Pt, F6 Sb'
_chemical_formula_sum 'C20 H16 F6 N5 Pt Sb'
_chemical_formula_weight 757.22
_chemical_name_systematic
; 
 ? 
;
_space_group_IT_number 14
_symmetry_cell_setting monoclinic
_symmetry_space_group_name_Hall '-P 2yn'
_symmetry_space_group_name_H-M 'P 1 21/n 1'
_atom_sites_solution_hydrogens geom
_atom_sites_solution_primary direct
_atom_sites_solution_secondary difmap
_audit_creation_method SHELXL-97
_cell_angle_alpha 90.00
_cell_angle_beta 93.9813(8)
_cell_angle_gamma 90.00
_cell_formula_units_Z 4
_cell_length_a 11.82761(9)
_cell_length_b 7.52718(6)
_cell_length_c 24.4124(2)
_cell_measurement_reflns_used 10418
_cell_measurement_temperature 173
_cell_measurement_theta_max 72.2745
_cell_measurement_theta_min 3.6269
_cell_volume 2168.16(3)
_computing_cell_refinement 'CrysAlis RED, Oxford Diffraction Ltd'
_computing_data_collection 'CrysAlis CCD, Oxford Diffraction Ltd'
_computing_data_reduction 'CrysAlis RED, Oxford Diffraction Ltd'
_computing_molecular_graphics 'Bruker SHELXTL'
_computing_publication_material 'Bruker SHELXTL'
_computing_structure_refinement 'SHELXL-97 (Sheldrick, 1997)'
_computing_structure_solution 'SHELXS-97 (Sheldrick, 1990)'
_diffrn_ambient_temperature 173
_diffrn_detector_area_resol_mean 8.2556
_diffrn_measured_fraction_theta_full 0.987
_diffrn_measured_fraction_theta_max 0.987
_diffrn_measurement_device_type 'OD Xcalibur PX Ultra'
_diffrn_measurement_method 'omega scans'
_diffrn_radiation_monochromator graphite
_diffrn_radiation_source 'Enhance Ultra (Cu) X-ray Source'
_diffrn_radiation_type CuK\a
_diffrn_radiation_wavelength 1.54184
_diffrn_reflns_av_R_equivalents 0.0317
_diffrn_reflns_av_sigmaI/netI 0.0227
_diffrn_reflns_limit_h_max 14
_diffrn_reflns_limit_h_min -10
_diffrn_reflns_limit_k_max 9
_diffrn_reflns_limit_k_min -7
_diffrn_reflns_limit_l_max 29
_diffrn_reflns_limit_l_min -29
_diffrn_reflns_number 15882
_diffrn_reflns_theta_full 72.42
_diffrn_reflns_theta_max 72.42
_diffrn_reflns_theta_min 3.63
_diffrn_standards_number 0
_exptl_absorpt_coefficient_mu 22.427
_exptl_absorpt_correction_T_max 0.556
_exptl_absorpt_correction_T_min 0.062
_exptl_absorpt_correction_type analytical
_exptl_absorpt_process_details
; 
CrysAlisPro, Oxford Diffraction Ltd., 
Version 1.171.33.55 (release 05-01-2010 CrysAlis171 .NET) 
(compiled Jan  5 2010,16:28:46) 
Analytical numeric absorption correction using a multifaceted crystal 
model based on expressions derived by R.C. Clark & J.S. Reid. 
(Clark, R. C. & Reid, J. S. (1995). Acta Cryst. A51, 887-897) 
;
_exptl_crystal_colour 'Pale yellow'
_exptl_crystal_density_diffrn 2.320
_exptl_crystal_density_method 'not measured'
_exptl_crystal_description 'platy needles'
_exptl_crystal_F_000 1416
_exptl_crystal_size_max 0.23
_exptl_crystal_size_mid 0.11
_exptl_crystal_size_min 0.03
_refine_diff_density_max 0.832
_refine_diff_density_min -1.125
_refine_diff_density_rms 0.108
_refine_ls_extinction_coef 0.000232(13)
_refine_ls_extinction_expression Fc^*^=kFc[1+0.001xFc^2^\l^3^/sin(2\q)]^-1/4^
_refine_ls_extinction_method SHELXL
_refine_ls_goodness_of_fit_ref 1.105
_refine_ls_hydrogen_treatment constr
_refine_ls_matrix_type full
_refine_ls_number_parameters 369
_refine_ls_number_reflns 4255
_refine_ls_number_restraints 902
_refine_ls_restrained_S_all 1.032
_refine_ls_R_factor_all 0.0285
_refine_ls_R_factor_gt 0.0249
_refine_ls_shift/su_max 0.003
_refine_ls_shift/su_mean 0.000
_refine_ls_structure_factor_coef Fsqd
_refine_ls_weighting_details 'calc w=1/[\s^2^(Fo^2^)+(0.0272P)^2^+4.2399P] where P=(Fo^2^+2Fc^2^)/3'
_refine_ls_weighting_scheme calc
_refine_ls_wR_factor_gt 0.0609
_refine_ls_wR_factor_ref 0.0623
_reflns_number_gt 3858
_reflns_number_total 4255
_reflns_threshold_expression >2sigma(I)
_cod_data_source_file ja5055143_si_002.cif
_cod_data_source_block '[Pt(8)Me](SbF6)'
_cod_depositor_comments
;
The following automatic conversions were performed:

'_symmetry_cell_setting' value 'Monoclinic' changed to 'monoclinic'
according to
/home/saulius/struct/COD-crude-data--automatic-downloads/rss-feeds/ACS/lib/dictionaries/cif_core.dic
dictionary named 'cif_core.dic' version 2.4.2 from 2011-04-26.

Automatic conversion script
Id: cif_fix_values 2281 2013-09-26 08:29:07Z andrius 

 Adding full bibliography for 4122679--4122681.cif.
;
_cod_original_sg_symbol_H-M P2(1)/n
_cod_database_code 4122681

loop_
_symmetry_equiv_pos_as_xyz
'x, y, z'
'-x+1/2, y+1/2, -z+1/2'
'-x, -y, -z'
'x-1/2, -y-1/2, z-1/2'

loop_
_atom_site_label
_atom_site_type_symbol
_atom_site_fract_x
_atom_site_fract_y
_atom_site_fract_z
_atom_site_U_iso_or_equiv
_atom_site_adp_type
_atom_site_occupancy
_atom_site_symmetry_multiplicity
_atom_site_calc_flag
_atom_site_refinement_flags
_atom_site_disorder_assembly
_atom_site_disorder_group
Pt Pt 0.311859(13) 0.45473(2) 0.222050(7) 0.03193(7) Uani 1 1 d . . .
N1 N 0.1294(3) 0.4763(4) 0.21673(15) 0.0341(7) Uani 1 1 d . . .
C2 C 0.0710(4) 0.5191(6) 0.1687(2) 0.0425(10) Uani 1 1 d . . .
C3 C -0.0458(4) 0.5149(7) 0.1620(2) 0.0516(12) Uani 1 1 d . . .
H3A H -0.0842 0.5429 0.1276 0.062 Uiso 1 1 calc R . .
C4 C -0.1056(4) 0.4692(8) 0.2065(2) 0.0608(15) Uani 1 1 d . . .
H4A H -0.1861 0.4663 0.2028 0.073 Uiso 1 1 calc R . .
C5 C -0.0500(4) 0.4279(8) 0.2558(2) 0.0533(12) Uani 1 1 d . . .
H5A H -0.0904 0.3975 0.2867 0.064 Uiso 1 1 calc R . .
C6 C 0.0693(3) 0.4320(6) 0.25917(19) 0.0402(9) Uani 1 1 d . . .
N7 N 0.1312(3) 0.5646(5) 0.12312(16) 0.0427(8) Uani 1 1 d . . .
C8 C 0.2298(4) 0.4860(6) 0.10710(19) 0.0406(10) Uani 1 1 d . . .
N9 N 0.3111(3) 0.4094(5) 0.13973(14) 0.0365(7) Uani 1 1 d . . .
C10 C 0.3964(4) 0.3333(6) 0.11406(19) 0.0447(10) Uani 1 1 d . . .
H10A H 0.4539 0.2726 0.1357 0.054 Uiso 1 1 calc R . .
C11 C 0.4041(5) 0.3395(8) 0.0575(2) 0.0581(13) Uani 1 1 d . . .
H11A H 0.4654 0.2824 0.0415 0.070 Uiso 1 1 calc R . .
C12 C 0.3233(5) 0.4282(8) 0.0246(2) 0.0610(14) Uani 1 1 d . . .
H12A H 0.3292 0.4380 -0.0139 0.073 Uiso 1 1 calc R . .
C13 C 0.2342(5) 0.5015(7) 0.0493(2) 0.0529(13) Uani 1 1 d . . .
C14 C 0.1345(5) 0.5997(8) 0.0310(2) 0.0622(15) Uani 1 1 d . . .
H14A H 0.1137 0.6337 -0.0058 0.075 Uiso 1 1 calc R . .
C15 C 0.0758(5) 0.6351(7) 0.0747(2) 0.0549(13) Uani 1 1 d . . .
H15A H 0.0063 0.6989 0.0734 0.066 Uiso 1 1 calc R . .
N16 N 0.1267(3) 0.3900(5) 0.30997(15) 0.0374(7) Uani 1 1 d . . .
C17 C 0.2291(3) 0.4587(5) 0.33154(18) 0.0342(8) Uani 1 1 d . . .
N18 N 0.3147(3) 0.5116(4) 0.30287(14) 0.0324(7) Uani 1 1 d . . .
C19 C 0.4037(3) 0.5854(6) 0.33249(18) 0.0360(8) Uani 1 1 d . . .
H19A H 0.4655 0.6292 0.3136 0.043 Uiso 1 1 calc R . .
C20 C 0.4087(4) 0.6000(6) 0.38929(18) 0.0399(9) Uani 1 1 d . . .
H20A H 0.4715 0.6573 0.4081 0.048 Uiso 1 1 calc R . .
C21 C 0.3228(4) 0.5317(6) 0.41868(19) 0.0424(10) Uani 1 1 d . . .
H21A H 0.3268 0.5362 0.4577 0.051 Uiso 1 1 calc R . .
C22 C 0.2306(4) 0.4562(6) 0.38904(19) 0.0402(9) Uani 1 1 d . . .
C23 C 0.1276(4) 0.3726(6) 0.4030(2) 0.0456(10) Uani 1 1 d . . .
H23A H 0.1060 0.3483 0.4390 0.055 Uiso 1 1 calc R . .
C24 C 0.0675(4) 0.3348(6) 0.3558(2) 0.0445(10) Uani 1 1 d . . .
H24A H -0.0047 0.2789 0.3533 0.053 Uiso 1 1 calc R . .
C30 C 0.4845(3) 0.4162(7) 0.2299(2) 0.0461(10) Uani 1 1 d . . .
H30A H 0.5226 0.5183 0.2145 0.069 Uiso 1 1 calc R . .
H30B H 0.5037 0.3081 0.2102 0.069 Uiso 1 1 calc R . .
H30C H 0.5094 0.4038 0.2689 0.069 Uiso 1 1 calc R . .
Sb Sb 0.7558(3) 0.5071(5) 0.40320(15) 0.0400(6) Uani 0.721(4) 1 d PDU A 1
F1 F 0.8520(5) 0.5237(10) 0.4671(2) 0.0799(17) Uani 0.721(4) 1 d PDU A 1
F2 F 0.6920(5) 0.7270(7) 0.4182(3) 0.0805(16) Uani 0.721(4) 1 d PDU A 1
F3 F 0.8656(5) 0.6195(10) 0.3637(3) 0.060(2) Uani 0.721(4) 1 d PDU A 1
F4 F 0.8193(4) 0.2846(6) 0.3890(3) 0.0772(15) Uani 0.721(4) 1 d PDU A 1
F5 F 0.6473(4) 0.3942(10) 0.4431(3) 0.074(2) Uani 0.721(4) 1 d PDU A 1
F6 F 0.6619(4) 0.4876(11) 0.33976(19) 0.0854(18) Uani 0.721(4) 1 d PDU A 1
Sb' Sb 0.7644(12) 0.5108(18) 0.4059(5) 0.044(3) Uani 0.188(5) 1 d PDU B 2
F1' F 0.8321(17) 0.608(2) 0.4701(7) 0.069(6) Uiso 0.188(5) 1 d PDU B 2
F2' F 0.6731(16) 0.712(2) 0.3953(8) 0.067(5) Uiso 0.188(5) 1 d PDU B 2
F3' F 0.8749(17) 0.617(3) 0.3654(9) 0.056(7) Uiso 0.188(5) 1 d PDU B 2
F4' F 0.8542(15) 0.308(2) 0.4158(8) 0.065(5) Uiso 0.188(5) 1 d PDU B 2
F5' F 0.6526(16) 0.406(3) 0.4456(9) 0.082(8) Uiso 0.188(5) 1 d PDU B 2
F6' F 0.6979(18) 0.412(3) 0.3409(7) 0.085(6) Uiso 0.188(5) 1 d PDU B 2
Sb" Sb 0.7768(14) 0.493(3) 0.4020(8) 0.032(3) Uani 0.091(5) 1 d PDU C 3
F1" F 0.885(2) 0.392(4) 0.4514(12) 0.075(6) Uiso 0.091(5) 1 d PDU C 3
F2" F 0.759(3) 0.682(4) 0.4504(12) 0.084(6) Uiso 0.091(5) 1 d PDU C 3
F3" F 0.889(2) 0.618(4) 0.3686(14) 0.056(8) Uiso 0.091(5) 1 d PDU C 3
F4" F 0.792(3) 0.304(4) 0.3537(12) 0.071(7) Uiso 0.091(5) 1 d PDU C 3
F5" F 0.662(2) 0.368(4) 0.4352(14) 0.077(9) Uiso 0.091(5) 1 d PDU C 3
F6" F 0.666(2) 0.594(4) 0.3528(12) 0.073(6) Uiso 0.091(5) 1 d PDU C 3

loop_
_atom_site_aniso_label
_atom_site_aniso_U_11
_atom_site_aniso_U_22
_atom_site_aniso_U_33
_atom_site_aniso_U_23
_atom_site_aniso_U_13
_atom_site_aniso_U_12
Pt 0.03155(10) 0.02991(10) 0.03418(10) -0.00038(6) 0.00131(6) 0.00158(6)
N1 0.0300(16) 0.0282(16) 0.0437(19) -0.0087(14) -0.0002(14) 0.0006(12)
C2 0.040(2) 0.034(2) 0.052(3) -0.0078(19) -0.0089(19) 0.0033(17)
C3 0.040(2) 0.055(3) 0.057(3) -0.011(2) -0.013(2) 0.009(2)
C4 0.034(2) 0.086(4) 0.061(3) -0.023(3) -0.003(2) 0.008(2)
C5 0.033(2) 0.069(3) 0.058(3) -0.019(3) 0.004(2) -0.001(2)
C6 0.0335(19) 0.037(2) 0.050(2) -0.0139(19) 0.0000(18) 0.0072(16)
N7 0.0454(19) 0.0329(18) 0.048(2) -0.0002(16) -0.0101(16) -0.0044(15)
C8 0.046(2) 0.036(2) 0.039(2) -0.0025(18) -0.0024(18) -0.0101(18)
N9 0.0417(17) 0.0322(17) 0.0360(18) -0.0026(14) 0.0052(14) -0.0065(14)
C10 0.050(2) 0.042(2) 0.043(2) -0.007(2) 0.0116(19) -0.0116(19)
C11 0.064(3) 0.064(3) 0.048(3) -0.009(3) 0.014(2) -0.016(3)
C12 0.083(4) 0.064(3) 0.037(2) -0.008(2) 0.006(2) -0.029(3)
C13 0.068(3) 0.049(3) 0.040(3) 0.000(2) -0.007(2) -0.023(2)
C14 0.082(4) 0.055(3) 0.046(3) 0.008(2) -0.018(3) -0.027(3)
C15 0.062(3) 0.042(3) 0.057(3) 0.009(2) -0.027(2) -0.011(2)
N16 0.0336(16) 0.0395(18) 0.0397(18) -0.0025(15) 0.0068(14) 0.0018(14)
C17 0.0357(19) 0.0239(18) 0.043(2) -0.0008(16) 0.0045(17) 0.0047(15)
N18 0.0321(16) 0.0307(16) 0.0348(17) -0.0010(13) 0.0043(13) 0.0082(13)
C19 0.0327(18) 0.034(2) 0.041(2) 0.0021(17) -0.0004(16) 0.0049(16)
C20 0.040(2) 0.038(2) 0.041(2) -0.0048(18) -0.0060(17) 0.0084(18)
C21 0.046(2) 0.044(2) 0.037(2) -0.0002(19) -0.0016(18) 0.0140(19)
C22 0.042(2) 0.038(2) 0.042(2) 0.0033(18) 0.0080(18) 0.0105(17)
C23 0.048(2) 0.046(3) 0.045(2) 0.002(2) 0.0159(19) 0.009(2)
C24 0.043(2) 0.037(2) 0.055(3) -0.002(2) 0.014(2) 0.0065(18)
C30 0.0314(19) 0.060(3) 0.047(2) -0.006(2) 0.0044(17) 0.013(2)
Sb 0.0255(10) 0.0590(11) 0.0352(9) -0.0007(6) 0.0002(7) 0.0032(8)
F1 0.069(3) 0.121(5) 0.046(3) 0.011(3) -0.019(2) -0.014(3)
F2 0.078(3) 0.081(3) 0.084(4) -0.016(3) 0.022(3) 0.023(3)
F3 0.048(3) 0.074(4) 0.062(3) 0.010(2) 0.022(2) 0.002(2)
F4 0.059(3) 0.059(3) 0.117(5) -0.001(3) 0.028(3) -0.003(2)
F5 0.039(2) 0.119(5) 0.067(3) 0.017(3) 0.020(2) -0.015(2)
F6 0.059(3) 0.148(6) 0.046(3) -0.021(3) -0.019(2) 0.005(3)
Sb' 0.031(5) 0.077(6) 0.026(3) -0.001(3) 0.012(3) 0.001(4)
Sb" 0.008(4) 0.063(4) 0.024(5) -0.005(3) 0.001(3) 0.011(3)

loop_
_atom_type_symbol
_atom_type_description
_atom_type_scat_dispersion_real
_atom_type_scat_dispersion_imag
_atom_type_scat_source
C C 0.0181 0.0091 'International Tables Vol C Tables 4.2.6.8 and 6.1.1.4'
H H 0.0000 0.0000 'International Tables Vol C Tables 4.2.6.8 and 6.1.1.4'
N N 0.0311 0.0180 'International Tables Vol C Tables 4.2.6.8 and 6.1.1.4'
F F 0.0727 0.0534 'International Tables Vol C Tables 4.2.6.8 and 6.1.1.4'
Sb Sb -0.0562 5.8946 'International Tables Vol C Tables 4.2.6.8 and 6.1.1.4'
Pt Pt -4.5932 6.9264 'International Tables Vol C Tables 4.2.6.8 and 6.1.1.4'

loop_
_geom_angle_atom_site_label_1
_geom_angle_atom_site_label_2
_geom_angle_atom_site_label_3
_geom_angle
N18 Pt N9 177.29(13)
N18 Pt C30 89.38(16)
N9 Pt C30 90.30(17)
N18 Pt N1 89.52(13)
N9 Pt N1 90.99(14)
C30 Pt N1 175.74(18)
C6 N1 C2 117.5(4)
C6 N1 Pt 121.1(3)
C2 N1 Pt 121.1(3)
N1 C2 C3 122.8(5)
N1 C2 N7 119.1(4)
C3 C2 N7 118.1(4)
C4 C3 C2 118.5(5)
C5 C4 C3 120.5(5)
C4 C5 C6 117.8(5)
N1 C6 N16 119.2(4)
N1 C6 C5 122.9(4)
N16 C6 C5 117.8(4)
C8 N7 C2 126.9(4)
C8 N7 C15 105.9(4)
C2 N7 C15 121.5(4)
N9 C8 N7 126.9(4)
N9 C8 C13 123.6(5)
N7 C8 C13 109.5(4)
C8 N9 C10 115.8(4)
C8 N9 Pt 118.0(3)
C10 N9 Pt 125.2(3)
N9 C10 C11 123.3(5)
C12 C11 C10 120.3(5)
C13 C12 C11 117.6(5)
C12 C13 C8 119.3(5)
C12 C13 C14 135.3(5)
C8 C13 C14 105.4(5)
C15 C14 C13 108.3(5)
C14 C15 N7 110.8(5)
C17 N16 C6 127.3(4)
C17 N16 C24 106.0(4)
C6 N16 C24 121.7(4)
N18 C17 N16 126.0(4)
N18 C17 C22 125.0(4)
N16 C17 C22 109.0(4)
C17 N18 C19 115.7(4)
C17 N18 Pt 119.3(3)
C19 N18 Pt 124.7(3)
N18 C19 C20 122.9(4)
C21 C20 C19 120.5(4)
C20 C21 C22 117.4(4)
C21 C22 C17 118.1(4)
C21 C22 C23 134.9(4)
C17 C22 C23 107.0(4)
C24 C23 C22 107.3(4)
C23 C24 N16 110.7(4)
F6 Sb F2 90.4(3)
F6 Sb F5 90.4(3)
F2 Sb F5 90.0(3)
F6 Sb F1 179.1(4)
F2 Sb F1 90.4(3)
F5 Sb F1 89.7(3)
F6 Sb F3 90.1(3)
F2 Sb F3 90.3(3)
F5 Sb F3 179.5(3)
F1 Sb F3 89.8(3)
F6 Sb F4 90.0(3)
F2 Sb F4 179.2(3)
F5 Sb F4 89.4(3)
F1 Sb F4 89.2(3)
F3 Sb F4 90.4(3)
F1' Sb' F4' 90.2(6)
F1' Sb' F2' 90.5(6)
F4' Sb' F2' 179.2(8)
F1' Sb' F5' 90.5(6)
F4' Sb' F5' 90.2(6)
F2' Sb' F5' 89.5(6)
F1' Sb' F3' 90.1(6)
F4' Sb' F3' 90.2(6)
F2' Sb' F3' 90.1(6)
F5' Sb' F3' 179.3(8)
F1' Sb' F6' 179.3(8)
F4' Sb' F6' 89.4(6)
F2' Sb' F6' 89.9(6)
F5' Sb' F6' 90.0(6)
F3' Sb' F6' 89.4(6)
F1" Sb" F3" 90.7(7)
F1" Sb" F4" 90.5(6)
F3" Sb" F4" 90.5(7)
F1" Sb" F2" 90.2(7)
F3" Sb" F2" 90.3(7)
F4" Sb" F2" 179.0(8)
F1" Sb" F5" 90.0(7)
F3" Sb" F5" 179.2(9)
F4" Sb" F5" 89.7(7)
F2" Sb" F5" 89.6(6)
F1" Sb" F6" 179.2(8)
F3" Sb" F6" 90.0(7)
F4" Sb" F6" 89.8(6)
F2" Sb" F6" 89.5(6)
F5" Sb" F6" 89.2(6)

loop_
_geom_bond_atom_site_label_1
_geom_bond_atom_site_label_2
_geom_bond_distance
Pt N18 2.017(3)
Pt N9 2.038(3)
Pt C30 2.058(4)
Pt N1 2.159(3)
N1 C6 1.339(6)
N1 C2 1.358(6)
C2 C3 1.380(7)
C2 N7 1.404(7)
C3 C4 1.380(9)
C4 C5 1.366(8)
C5 C6 1.408(6)
C6 N16 1.407(6)
N7 C8 1.388(6)
N7 C15 1.414(6)
C8 N9 1.336(6)
C8 C13 1.419(7)
N9 C10 1.351(6)
C10 C11 1.391(7)
C11 C12 1.378(9)
C12 C13 1.367(9)
C13 C14 1.437(9)
C14 C15 1.339(9)
N16 C17 1.387(5)
N16 C24 1.422(6)
C17 N18 1.331(5)
C17 C22 1.403(6)
N18 C19 1.354(5)
C19 C20 1.388(6)
C20 C21 1.383(7)
C21 C22 1.388(7)
C22 C23 1.433(6)
C23 C24 1.343(7)
Sb F6 1.848(5)
Sb F2 1.866(5)
Sb F5 1.869(5)
Sb F1 1.871(5)
Sb F3 1.873(5)
Sb F4 1.878(5)
Sb' F1' 1.859(11)
Sb' F4' 1.863(11)
Sb' F2' 1.865(11)
Sb' F5' 1.868(11)
Sb' F3' 1.870(11)
Sb' F6' 1.875(11)
Sb" F1" 1.858(11)
Sb" F3" 1.858(12)
Sb" F4" 1.863(12)
Sb" F2" 1.871(12)
Sb" F5" 1.878(12)
Sb" F6" 1.878(12)
